data_7151679
loop_
_publ_author_name
'Wang, De-Wei'
'Syu, Siang-en'
'Hung, Yi-Ting'
'Chen, Pei-yi'
'Lee, Chia-Jui'
'Chen, Ko-Wei'
'Chen, Yu-Jhang'
'Lin, Wenwei'

_publ_section_title
;
 Organocatalytic tandem three-component reaction of aldehyde, alkyl
 vinyl ketone, and amide: one-pot syntheses of highly functional
 alkenes.
;
_journal_issue 2
_journal_name_full 'Organic &amp; biomolecular chemistry'
_journal_page_first 363
_journal_page_last 366
_journal_paper_doi 10.1039/C0OB00644K
_journal_volume 9
_journal_year 2011
_chemical_formula_moiety 'C19 H16 N2 O6'
_chemical_formula_sum 'C19 H16 N2 O6'
_chemical_formula_weight 368.34
_chemical_name_systematic
;
?
;
_space_group_IT_number 61
_symmetry_cell_setting orthorhombic
_symmetry_space_group_name_Hall '-P 2bc 2ac'
_symmetry_space_group_name_H-M 'P c a b'
_atom_sites_solution_hydrogens geom
_atom_sites_solution_primary direct
_atom_sites_solution_secondary difmap
_audit_creation_method SHELXL-97
_cell_angle_alpha 90.00
_cell_angle_beta 90.00
_cell_angle_gamma 90.00
_cell_formula_units_Z 8
_cell_length_a 11.2975(2)
_cell_length_b 15.8036(3)
_cell_length_c 20.1450(6)
_cell_measurement_reflns_used 11999
_cell_measurement_temperature 293(2)
_cell_measurement_theta_max 25.028
_cell_measurement_theta_min 2.037
_cell_volume 3596.71(14)
_computing_cell_refinement 'HKL Scalepack (Otwinowski & Minor 1997)'
_computing_data_collection 'Collect (Nonius BV, 1997-2000)'
_computing_data_reduction 'HKL Denzo and Scalepack'
_computing_molecular_graphics 'Ortep-3 for Windows (Farrugia, 1997)'
_computing_publication_material 'WinGX publication routines (Farrugia, 1999)'
_computing_structure_refinement 'SHELXL-97 (Sheldrick, 1997)'
_computing_structure_solution 'SHELXS-86 (Sheldrick, 1986)'
_diffrn_ambient_temperature 293(2)
_diffrn_detector_area_resol_mean 9
_diffrn_measured_fraction_theta_full 0.998
_diffrn_measured_fraction_theta_max 0.998
_diffrn_measurement_device_type KappaCCD
_diffrn_measurement_method 'CCD rotation images, thick slices'
_diffrn_radiation_monochromator graphite
_diffrn_radiation_source 'fine-focus sealed tube'
_diffrn_radiation_type MoK\a
_diffrn_radiation_wavelength 0.71073
_diffrn_reflns_av_R_equivalents 0.0766
_diffrn_reflns_av_sigmaI/netI 0.0451
_diffrn_reflns_limit_h_max 13
_diffrn_reflns_limit_h_min -10
_diffrn_reflns_limit_k_max 18
_diffrn_reflns_limit_k_min -15
_diffrn_reflns_limit_l_max 22
_diffrn_reflns_limit_l_min -23
_diffrn_reflns_number 15674
_diffrn_reflns_theta_full 25.04
_diffrn_reflns_theta_max 25.04
_diffrn_reflns_theta_min 2.40
_exptl_absorpt_coefficient_mu 0.103
_exptl_absorpt_correction_T_min 0.8766
_exptl_absorpt_correction_type multi-scan
_exptl_absorpt_process_details
;
?
;
_exptl_crystal_colour colorless
_exptl_crystal_density_diffrn 1.360
_exptl_crystal_density_method 'not measured'
_exptl_crystal_description prism
_exptl_crystal_F_000 1536
_exptl_crystal_size_max 0.56
_exptl_crystal_size_mid 0.5
_exptl_crystal_size_min 0.3
_refine_diff_density_max 0.486
_refine_diff_density_min -0.543
_refine_diff_density_rms 0.161
_refine_ls_extinction_method none
_refine_ls_goodness_of_fit_ref 1.076
_refine_ls_matrix_type full
_refine_ls_number_parameters 244
_refine_ls_number_reflns 3178
_refine_ls_number_restraints 0
_refine_ls_restrained_S_all 1.076
_refine_ls_R_factor_all 0.0913
_refine_ls_R_factor_gt 0.0543
_refine_ls_shift/su_max 0.003
_refine_ls_shift/su_mean 0.000
_refine_ls_structure_factor_coef Fsqd
_refine_ls_weighting_details 'calc w=1/[\s^2^(Fo^2^)+(0.1217P)^2^+0.1372P] where P=(Fo^2^+2Fc^2^)/3'
_refine_ls_weighting_scheme calc
_refine_ls_wR_factor_gt 0.1566
_refine_ls_wR_factor_ref 0.1938
_reflns_number_gt 2178
_reflns_number_total 3178
_reflns_threshold_expression >2sigma(I)
_cod_data_source_file C0OB00644K.TXT
_cod_data_source_block 10837
_cod_database_code 7151679

loop_
_symmetry_equiv_pos_as_xyz
'x, y, z'
'-x, -y+1/2, z+1/2'
'x+1/2, -y, -z+1/2'
'-x+1/2, y+1/2, -z'
'-x, -y, -z'
'x, y-1/2, -z-1/2'
'-x-1/2, y, z-1/2'
'x-1/2, -y-1/2, z'

loop_
_atom_site_label
_atom_site_type_symbol
_atom_site_fract_x
_atom_site_fract_y
_atom_site_fract_z
_atom_site_U_iso_or_equiv
_atom_site_adp_type
_atom_site_occupancy
_atom_site_symmetry_multiplicity
_atom_site_calc_flag
_atom_site_refinement_flags
_atom_site_disorder_assembly
_atom_site_disorder_group
C1 C 0.7636(3) 0.18431(18) 0.25766(13) 0.0516(7) Uani 1 1 d . . .
C2 C 0.6701(3) 0.2402(2) 0.25791(15) 0.0647(9) Uani 1 1 d . . .
H2 H 0.6542 0.2733 0.2950 0.078 Uiso 1 1 calc R . .
C3 C 0.6009(3) 0.24590(19) 0.20192(14) 0.0602(8) Uani 1 1 d . . .
H3 H 0.5371 0.2831 0.2013 0.072 Uiso 1 1 calc R . .
C4 C 0.6250(2) 0.19675(15) 0.14632(12) 0.0416(6) Uani 1 1 d . . .
C5 C 0.7193(2) 0.14142(18) 0.14831(14) 0.0523(7) Uani 1 1 d . . .
H5 H 0.7361 0.1080 0.1115 0.063 Uiso 1 1 calc R . .
C6 C 0.7891(3) 0.13504(19) 0.20437(15) 0.0571(8) Uani 1 1 d . . .
H6 H 0.8526 0.0976 0.2056 0.069 Uiso 1 1 calc R . .
C7 C 0.5521(2) 0.20626(17) 0.08385(13) 0.0450(7) Uani 1 1 d . . .
H7 H 0.5967 0.1824 0.0466 0.054 Uiso 1 1 calc R . .
C8 C 0.4316(2) 0.16311(16) 0.08712(12) 0.0423(6) Uani 1 1 d . . .
H8 H 0.3862 0.1896 0.1230 0.051 Uiso 1 1 calc R . .
C9 C 0.3622(2) 0.17385(17) 0.02305(13) 0.0468(7) Uani 1 1 d . . .
C10 C 0.4223(3) 0.1663(2) -0.04264(14) 0.0637(9) Uani 1 1 d . . .
H10A H 0.3655 0.1746 -0.0775 0.096 Uiso 1 1 calc R . .
H10B H 0.4569 0.1110 -0.0467 0.096 Uiso 1 1 calc R . .
H10C H 0.4832 0.2084 -0.0460 0.096 Uiso 1 1 calc R . .
C11 C 0.4423(2) 0.06799(17) 0.10263(14) 0.0484(7) Uani 1 1 d . . .
H11A H 0.4877 0.0406 0.0679 0.058 Uiso 1 1 calc R . .
H11B H 0.4846 0.0606 0.1441 0.058 Uiso 1 1 calc R . .
C12 C 0.2724(2) -0.01565(16) 0.05601(12) 0.0459(7) Uani 1 1 d . . .
C13 C 0.1540(2) -0.04075(16) 0.08141(12) 0.0448(7) Uani 1 1 d . . .
C14 C 0.0651(3) -0.0856(2) 0.05126(15) 0.0618(8) Uani 1 1 d . . .
H14 H 0.0727 -0.1051 0.0079 0.074 Uiso 1 1 calc R . .
C15 C -0.0361(3) -0.1005(2) 0.08795(17) 0.0701(9) Uani 1 1 d . . .
H15 H -0.0983 -0.1302 0.0687 0.084 Uiso 1 1 calc R . .
C16 C -0.0466(3) -0.0726(2) 0.15200(16) 0.0697(9) Uani 1 1 d . . .
H16 H -0.1156 -0.0841 0.1755 0.084 Uiso 1 1 calc R . .
C17 C 0.0431(3) -0.0276(2) 0.18252(14) 0.0598(8) Uani 1 1 d . . .
H17 H 0.0355 -0.0084 0.2260 0.072 Uiso 1 1 calc R . .
C18 C 0.1442(2) -0.01221(16) 0.14615(12) 0.0449(7) Uani 1 1 d . . .
C19 C 0.2544(2) 0.03315(17) 0.16335(12) 0.0462(7) Uani 1 1 d . . .
N1 N 0.8393(3) 0.1789(2) 0.31694(15) 0.0707(8) Uani 1 1 d . . .
N2 N 0.32714(19) 0.02819(13) 0.10757(10) 0.0453(6) Uani 1 1 d . . .
O1 O 0.9267(3) 0.13255(19) 0.31419(13) 0.0953(9) Uani 1 1 d . . .
O2 O 0.8116(3) 0.2192(2) 0.36624(14) 0.1124(11) Uani 1 1 d . . .
O3 O 0.52736(18) 0.29282(12) 0.06994(10) 0.0597(6) Uani 1 1 d . . .
H3' H 0.5559 0.3226 0.0992 0.089 Uiso 1 1 calc R . .
O4 O 0.25573(17) 0.18342(15) 0.02575(11) 0.0715(7) Uani 1 1 d . . .
O5 O 0.31693(18) -0.02867(13) 0.00228(10) 0.0632(6) Uani 1 1 d . . .
O6 O 0.28240(19) 0.06787(14) 0.21436(9) 0.0662(6) Uani 1 1 d . . .

loop_
_atom_site_aniso_label
_atom_site_aniso_U_11
_atom_site_aniso_U_22
_atom_site_aniso_U_33
_atom_site_aniso_U_23
_atom_site_aniso_U_13
_atom_site_aniso_U_12
C1 0.0522(17) 0.0585(17) 0.0440(15) 0.0048(13) -0.0109(13) -0.0152(15)
C2 0.065(2) 0.073(2) 0.0566(18) -0.0193(15) -0.0042(15) -0.0024(18)
C3 0.0512(17) 0.0668(19) 0.0625(19) -0.0107(15) -0.0041(14) 0.0131(16)
C4 0.0329(14) 0.0444(14) 0.0474(15) 0.0003(11) 0.0000(11) -0.0036(11)
C5 0.0481(17) 0.0582(17) 0.0506(16) -0.0099(13) -0.0059(13) 0.0040(14)
C6 0.0497(17) 0.0593(17) 0.0622(19) 0.0002(14) -0.0107(14) 0.0084(14)
C7 0.0355(15) 0.0517(16) 0.0478(15) 0.0052(12) 0.0003(11) 0.0019(12)
C8 0.0339(14) 0.0483(15) 0.0446(14) -0.0011(11) 0.0011(10) 0.0008(11)
C9 0.0344(15) 0.0524(16) 0.0536(16) 0.0015(12) -0.0038(12) 0.0032(12)
C10 0.0583(19) 0.091(2) 0.0417(16) 0.0030(14) -0.0004(13) 0.0014(17)
C11 0.0381(15) 0.0522(16) 0.0548(16) 0.0017(12) -0.0051(12) -0.0033(12)
C12 0.0471(16) 0.0469(15) 0.0436(14) -0.0054(12) 0.0056(12) -0.0011(12)
C13 0.0430(15) 0.0467(14) 0.0446(15) -0.0062(11) 0.0030(12) -0.0034(12)
C14 0.0566(19) 0.072(2) 0.0570(17) -0.0147(15) 0.0060(15) -0.0123(16)
C15 0.0507(19) 0.081(2) 0.078(2) -0.0147(18) 0.0087(16) -0.0187(17)
C16 0.0511(19) 0.080(2) 0.078(2) -0.0053(17) 0.0183(16) -0.0157(17)
C17 0.0618(19) 0.0683(18) 0.0493(16) -0.0058(14) 0.0150(14) 0.0016(16)
C18 0.0454(15) 0.0466(15) 0.0426(14) -0.0014(11) 0.0042(11) -0.0011(12)
C19 0.0523(16) 0.0484(15) 0.0378(14) -0.0004(12) -0.0019(12) 0.0007(13)
N1 0.070(2) 0.0787(19) 0.0633(18) 0.0100(15) -0.0221(15) -0.0211(17)
N2 0.0413(13) 0.0510(13) 0.0436(12) 0.0004(10) -0.0003(10) -0.0082(10)
O1 0.0875(19) 0.110(2) 0.0883(19) 0.0130(15) -0.0392(15) 0.0035(17)
O2 0.117(2) 0.155(3) 0.0653(17) -0.0317(17) -0.0297(16) 0.001(2)
O3 0.0539(12) 0.0533(12) 0.0717(13) 0.0143(9) -0.0090(10) -0.0017(9)
O4 0.0381(12) 0.1029(18) 0.0735(14) -0.0056(13) -0.0068(10) 0.0159(11)
O5 0.0594(13) 0.0771(14) 0.0531(12) -0.0176(10) 0.0172(10) -0.0092(11)
O6 0.0768(15) 0.0791(15) 0.0427(11) -0.0106(10) -0.0051(10) -0.0105(12)

loop_
_atom_type_symbol
_atom_type_description
_atom_type_scat_dispersion_real
_atom_type_scat_dispersion_imag
_atom_type_scat_source
C C 0.0033 0.0016 'International Tables Vol C Tables 4.2.6.8 and 6.1.1.4'
H H 0.0000 0.0000 'International Tables Vol C Tables 4.2.6.8 and 6.1.1.4'
N N 0.0061 0.0033 'International Tables Vol C Tables 4.2.6.8 and 6.1.1.4'
O O 0.0106 0.0060 'International Tables Vol C Tables 4.2.6.8 and 6.1.1.4'

loop_
_geom_angle_atom_site_label_1
_geom_angle_atom_site_label_2
_geom_angle_atom_site_label_3
_geom_angle
_geom_angle_site_symmetry_1
_geom_angle_site_symmetry_3
_geom_angle_publ_flag
C6 C1 C2 122.3(3) . . ?
C6 C1 N1 119.0(3) . . ?
C2 C1 N1 118.7(3) . . ?
C3 C2 C1 118.4(3) . . ?
C3 C2 H2 120.8 . . ?
C1 C2 H2 120.8 . . ?
C2 C3 C4 120.8(3) . . ?
C2 C3 H3 119.6 . . ?
C4 C3 H3 119.6 . . ?
C5 C4 C3 118.8(2) . . ?
C5 C4 C7 120.5(2) . . ?
C3 C4 C7 120.6(2) . . ?
C6 C5 C4 120.7(3) . . ?
C6 C5 H5 119.6 . . ?
C4 C5 H5 119.6 . . ?
C1 C6 C5 118.9(3) . . ?
C1 C6 H6 120.5 . . ?
C5 C6 H6 120.5 . . ?
O3 C7 C4 111.5(2) . . ?
O3 C7 C8 105.2(2) . . ?
C4 C7 C8 114.0(2) . . ?
O3 C7 H7 108.7 . . ?
C4 C7 H7 108.7 . . ?
C8 C7 H7 108.7 . . ?
C9 C8 C7 112.0(2) . . ?
C9 C8 C11 108.8(2) . . ?
C7 C8 C11 112.0(2) . . ?
C9 C8 H8 108.0 . . ?
C7 C8 H8 108.0 . . ?
C11 C8 H8 108.0 . . ?
O4 C9 C10 120.0(2) . . ?
O4 C9 C8 119.1(2) . . ?
C10 C9 C8 120.7(2) . . ?
C9 C10 H10A 109.5 . . ?
C9 C10 H10B 109.5 . . ?
H10A C10 H10B 109.5 . . ?
C9 C10 H10C 109.5 . . ?
H10A C10 H10C 109.5 . . ?
H10B C10 H10C 109.5 . . ?
N2 C11 C8 111.5(2) . . ?
N2 C11 H11A 109.3 . . ?
C8 C11 H11A 109.3 . . ?
N2 C11 H11B 109.3 . . ?
C8 C11 H11B 109.3 . . ?
H11A C11 H11B 108.0 . . ?
O5 C12 N2 124.5(3) . . ?
O5 C12 C13 129.5(2) . . ?
N2 C12 C13 106.0(2) . . ?
C14 C13 C18 121.8(3) . . ?
C14 C13 C12 130.1(2) . . ?
C18 C13 C12 108.1(2) . . ?
C13 C14 C15 117.2(3) . . ?
C13 C14 H14 121.4 . . ?
C15 C14 H14 121.4 . . ?
C16 C15 C14 121.4(3) . . ?
C16 C15 H15 119.3 . . ?
C14 C15 H15 119.3 . . ?
C15 C16 C17 121.5(3) . . ?
C15 C16 H16 119.3 . . ?
C17 C16 H16 119.3 . . ?
C18 C17 C16 117.5(3) . . ?
C18 C17 H17 121.3 . . ?
C16 C17 H17 121.3 . . ?
C17 C18 C13 120.7(3) . . ?
C17 C18 C19 131.2(2) . . ?
C13 C18 C19 108.1(2) . . ?
O6 C19 N2 123.8(3) . . ?
O6 C19 C18 129.9(3) . . ?
N2 C19 C18 106.3(2) . . ?
O2 N1 O1 123.6(3) . . ?
O2 N1 C1 118.7(3) . . ?
O1 N1 C1 117.7(3) . . ?
C12 N2 C19 111.5(2) . . ?
C12 N2 C11 124.3(2) . . ?
C19 N2 C11 124.1(2) . . ?
C7 O3 H3' 109.5 . . ?

loop_
_geom_bond_atom_site_label_1
_geom_bond_atom_site_label_2
_geom_bond_distance
_geom_bond_site_symmetry_2
_geom_bond_publ_flag
C1 C6 1.357(4) . ?
C1 C2 1.376(4) . ?
C1 N1 1.472(4) . ?
C2 C3 1.376(4) . ?
C2 H2 0.9300 . ?
C3 C4 1.390(4) . ?
C3 H3 0.9300 . ?
C4 C5 1.379(4) . ?
C4 C7 1.511(3) . ?
C5 C6 1.381(4) . ?
C5 H5 0.9300 . ?
C6 H6 0.9300 . ?
C7 O3 1.424(3) . ?
C7 C8 1.524(4) . ?
C7 H7 0.9800 . ?
C8 C9 1.519(3) . ?
C8 C11 1.540(4) . ?
C8 H8 0.9800 . ?
C9 O4 1.214(3) . ?
C9 C10 1.492(4) . ?
C10 H10A 0.9600 . ?
C10 H10B 0.9600 . ?
C10 H10C 0.9600 . ?
C11 N2 1.449(3) . ?
C11 H11A 0.9700 . ?
C11 H11B 0.9700 . ?
C12 O5 1.211(3) . ?
C12 N2 1.393(3) . ?
C12 C13 1.486(4) . ?
C13 C14 1.371(4) . ?
C13 C18 1.385(3) . ?
C14 C15 1.382(4) . ?
C14 H14 0.9300 . ?
C15 C16 1.369(4) . ?
C15 H15 0.9300 . ?
C16 C17 1.382(4) . ?
C16 H16 0.9300 . ?
C17 C18 1.378(4) . ?
C17 H17 0.9300 . ?
C18 C19 1.478(4) . ?
C19 O6 1.207(3) . ?
C19 N2 1.395(3) . ?
N1 O2 1.221(4) . ?
N1 O1 1.230(4) . ?
O3 H3' 0.8200 . ?
